data_4130995
loop_
_publ_author_name
'Wang, Gang-Wei'
'McCreanor, Niall G.'
'Shaw, Megan H.'
'Whittingham, William G.'
'Bower, John F.'

_publ_section_title
;
 New Initiation Modes for Directed Carbonylative C-C Bond Activation:
 Rhodium-Catalyzed (3 + 1 + 2) Cycloadditions of Aminomethylcyclopropanes.
;
_journal_issue 41
_journal_name_full 'Journal of the American Chemical Society'
_journal_page_first 13501
_journal_page_last 13504
_journal_paper_doi 10.1021/jacs.6b08608
_journal_volume 138
_journal_year 2016
_chemical_formula_moiety 'C15 H21 N O3 S'
_chemical_formula_sum 'C15 H21 N O3 S'
_chemical_formula_weight 295.39
_space_group_crystal_system monoclinic
_space_group_IT_number 15
_space_group_name_Hall '-C 2yc'
_space_group_name_H-M_alt 'C 1 2/c 1'
_atom_sites_solution_hydrogens geom
_atom_sites_solution_primary iterative
_audit_creation_date 2016-07-04
_audit_creation_method
;
Olex2 1.2
(compiled 2016.02.19 svn.r3266 for OlexSys, GUI svn.r5155)
;
_cell_angle_alpha 90
_cell_angle_beta 102.9091(13)
_cell_angle_gamma 90
_cell_formula_units_Z 8
_cell_length_a 18.1147(4)
_cell_length_b 9.2175(2)
_cell_length_c 18.0021(4)
_cell_measurement_reflns_used 5260
_cell_measurement_temperature 100(2)
_cell_measurement_theta_max 27.91
_cell_measurement_theta_min 2.31
_cell_volume 2929.88(11)
_computing_molecular_graphics 'Olex2 (Dolomanov et al., 2009)'
_computing_publication_material 'Olex2 (Dolomanov et al., 2009)'
_computing_structure_refinement 'ShelXL (Sheldrick, 2015)'
_computing_structure_solution 'olex2.solve (Bourhis et al., 2015)'
_diffrn_ambient_temperature 100(2)
_diffrn_detector 'Bruker area detector'
_diffrn_detector_type 'CCD area detector'
_diffrn_measured_fraction_theta_full 1.000
_diffrn_measured_fraction_theta_max 0.998
_diffrn_measurement_device 'Bruker Apex II kappa CCD area detector'
_diffrn_measurement_device_type 'Bruker Apex II kappa CCD area detector'
_diffrn_measurement_method '\f and \w scans'
_diffrn_radiation_monochromator graphite
_diffrn_radiation_type MoK\a
_diffrn_radiation_wavelength 0.71073
_diffrn_reflns_av_R_equivalents 0.0240
_diffrn_reflns_av_unetI/netI 0.0231
_diffrn_reflns_Laue_measured_fraction_full 1.000
_diffrn_reflns_Laue_measured_fraction_max 0.998
_diffrn_reflns_limit_h_max 23
_diffrn_reflns_limit_h_min -23
_diffrn_reflns_limit_k_max 12
_diffrn_reflns_limit_k_min -10
_diffrn_reflns_limit_l_max 21
_diffrn_reflns_limit_l_min -23
_diffrn_reflns_number 13092
_diffrn_reflns_point_group_measured_fraction_full 1.000
_diffrn_reflns_point_group_measured_fraction_max 0.998
_diffrn_reflns_theta_full 26.000
_diffrn_reflns_theta_max 27.934
_diffrn_reflns_theta_min 2.307
_diffrn_source 'fine-focus sealed tube'
_diffrn_standards_number 0
_exptl_absorpt_coefficient_mu 0.228
_exptl_absorpt_correction_T_max 0.7456
_exptl_absorpt_correction_T_min 0.6986
_exptl_absorpt_correction_type multi-scan
_exptl_absorpt_process_details
;
SADABS-2014/5 (Bruker,2014/5) was used for absorption correction.
wR2(int) was 0.0471 before and 0.0373 after correction.
The Ratio of minimum to maximum transmission is 0.9370.
The \l/2 correction factor is Not present.
;
_exptl_crystal_colour colourless
_exptl_crystal_colour_primary colourless
_exptl_crystal_density_diffrn 1.339
_exptl_crystal_description block
_exptl_crystal_F_000 1264
_exptl_crystal_size_max 0.516
_exptl_crystal_size_mid 0.416
_exptl_crystal_size_min 0.262
_refine_diff_density_max 0.566
_refine_diff_density_min -0.342
_refine_diff_density_rms 0.053
_refine_ls_extinction_method none
_refine_ls_goodness_of_fit_ref 1.028
_refine_ls_hydrogen_treatment constr
_refine_ls_matrix_type full
_refine_ls_number_parameters 247
_refine_ls_number_reflns 3507
_refine_ls_number_restraints 276
_refine_ls_restrained_S_all 1.054
_refine_ls_R_factor_all 0.0447
_refine_ls_R_factor_gt 0.0375
_refine_ls_shift/su_max 0.001
_refine_ls_shift/su_mean 0.000
_refine_ls_structure_factor_coef Fsqd
_refine_ls_weighting_details 'w=1/[\s^2^(Fo^2^)+(0.0575P)^2^+3.0571P] where P=(Fo^2^+2Fc^2^)/3'
_refine_ls_weighting_scheme calc
_refine_ls_wR_factor_gt 0.1010
_refine_ls_wR_factor_ref 0.1063
_reflns_Friedel_coverage 0.000
_reflns_number_gt 2999
_reflns_number_total 3507
_reflns_threshold_expression 'I > 2\s(I)'
_cod_data_source_file ja6b08608_si_010.cif
_cod_data_source_block testm1
_cod_database_code 4130995
_shelxl_version_number 2013-4
_shelx_space_group_comment
;
The symmetry employed for this shelxl refinement is uniquely defined
by the following loop, which should always be used as a source of
symmetry information in preference to the above space-group names.
They are only intended as comments.
;
_shelx_estimated_absorpt_t_max 0.943
_shelx_estimated_absorpt_t_min 0.891
_olex2_refinement_description
;
1. Fixed Uiso
 At 1.2 times of:
  All C(H) groups, All C(H,H) groups, All C(H,H,H,H) groups
 At 1.5 times of:
  All C(H,H,H) groups, All O(H) groups
2. Restrained distances
 C5-C2 \\sim C5A-C2A \\sim C3-C2 \\sim C3A-C2A \\sim C8A-C3A \\sim C8-C3 \\sim
C8-C7 \\sim C8A-C7A \\sim C7A-
 C6A \\sim C7-C6 \\sim C6-C5 \\sim C6A-C5A
 with sigma of 0.01
3. Uiso/Uaniso restraints and constraints
O3 \\sim C8 \\sim C5 \\sim C2 \\sim C6 \\sim C7 \\sim C3 \\sim C2A \\sim C3A
\\sim C6A \\sim C7A \\sim O3A \\sim C8A \\sim C5A: within 2A with sigma of
0.004 and sigma for terminal atoms of 0.008
4. Others
 Fixed Sof: O3(0.65128) H3(0.65128) H4AA(0.65128) H4AB(0.65128) H4BC(0.34872)
 H4BD(0.34872) H1AA(0.65128) H1AB(0.65128) H1BC(0.34872) H1BD(0.34872)
 C8(0.65128) H8A(0.65128) H8B(0.65128) C5(0.65128) H5A(0.65128) H5B(0.65128)
 C2(0.65128) H2(0.65128) C6(0.65128) H6A(0.65128) H6B(0.65128) C7(0.65128)
 H7(0.65128) C3(0.65128) H3A(0.65128) C2A(0.34872) H2A(0.34872) C3A(0.34872)
 H3AA(0.34872) C6A(0.34872) H6AA(0.34872) H6AB(0.34872) C7A(0.34872)
 H7A(0.34872) O3A(0.34872) H3AB(0.34872) C8A(0.34872) H8AA(0.34872)
 H8AB(0.34872) C5A(0.34872) H5AA(0.34872) H5AB(0.34872)
5.a Ternary CH refined with riding coordinates:
 C2(H2), C7(H7), C3(H3A), C2A(H2A), C3A(H3AA), C7A(H7A)
5.b Secondary CH2 refined with riding coordinates:
 C4(H4AA,H4AB), C4(H4BC,H4BD), C1(H1AA,H1AB), C1(H1BC,H1BD), C8(H8A,H8B),
 C5(H5A,H5B), C6(H6A,H6B), C6A(H6AA,H6AB), C8A(H8AA,H8AB), C5A(H5AA,H5AB)
5.c Aromatic/amide H refined with riding coordinates:
 C0AA(H0AA), C11(H11), C14(H14), C13(H13)
5.d Idealised Me refined as rotating group:
 C15(H15A,H15B,H15C)
5.e Idealised tetrahedral OH refined as rotating group:
 O3(H3), O3A(H3AB)
;
_olex2_submission_special_instructions 'No special instructions were received'

loop_
_space_group_symop_operation_xyz
'x, y, z'
'-x, y, -z+1/2'
'x+1/2, y+1/2, z'
'-x+1/2, y+1/2, -z+1/2'
'-x, -y, -z'
'x, -y, z-1/2'
'-x+1/2, -y+1/2, -z'
'x+1/2, -y+1/2, z-1/2'

loop_
_atom_site_label
_atom_site_type_symbol
_atom_site_fract_x
_atom_site_fract_y
_atom_site_fract_z
_atom_site_U_iso_or_equiv
_atom_site_adp_type
_atom_site_occupancy
_atom_site_site_symmetry_order
_atom_site_calc_flag
_atom_site_refinement_flags_posn
_atom_site_refinement_flags_adp
_atom_site_refinement_flags_occupancy
_atom_site_disorder_assembly
_atom_site_disorder_group
S1 S 0.36847(2) 1.14387(4) 0.38008(2) 0.01656(11) Uani 1 1 d . . . . .
O1 O 0.31044(6) 1.12127(12) 0.42149(6) 0.0225(2) Uani 1 1 d . . . . .
O2 O 0.41182(6) 1.27642(11) 0.39084(6) 0.0222(2) Uani 1 1 d . . . . .
N1 N 0.42894(7) 1.01323(13) 0.40273(7) 0.0178(3) Uani 1 1 d . . . . .
C0AA C 0.26524(8) 1.03540(15) 0.25922(9) 0.0187(3) Uani 1 1 d . . . . .
H0AA H 0.2446 0.9851 0.2960 0.022 Uiso 1 1 calc R . . . .
C9 C 0.32681(8) 1.12884(14) 0.28225(8) 0.0159(3) Uani 1 1 d . . . . .
O3 O 0.5568(4) 0.4082(8) 0.4006(3) 0.0367(11) Uani 0.6513 1 d . U P A 1
H3 H 0.5155 0.3705 0.4040 0.055 Uiso 0.6513 1 calc GR . P A 1
C11 C 0.23456(8) 1.01689(15) 0.18205(9) 0.0200(3) Uani 1 1 d . . . . .
H11 H 0.1928 0.9532 0.1663 0.024 Uiso 1 1 calc R . . . .
C14 C 0.35624(8) 1.20477(15) 0.22850(9) 0.0181(3) Uani 1 1 d . . . . .
H14 H 0.3978 1.2691 0.2444 0.022 Uiso 1 1 calc R . . . .
C12 C 0.26389(8) 1.09006(16) 0.12705(9) 0.0194(3) Uani 1 1 d . . . . .
C15 C 0.23138(10) 1.06328(19) 0.04375(9) 0.0279(4) Uani 1 1 d . . . . .
H15A H 0.2288 0.9586 0.0339 0.042 Uiso 1 1 calc GR . . . .
H15B H 0.2638 1.1090 0.0135 0.042 Uiso 1 1 calc GR . . . .
H15C H 0.1804 1.1048 0.0295 0.042 Uiso 1 1 calc GR . . . .
C13 C 0.32435(8) 1.18566(16) 0.15150(9) 0.0198(3) Uani 1 1 d . . . . .
H13 H 0.3439 1.2384 0.1148 0.024 Uiso 1 1 calc R . . . .
C4 C 0.40147(9) 0.86203(15) 0.40675(10) 0.0208(3) Uani 1 1 d . . . . .
H4AA H 0.3645 0.8344 0.3596 0.025 Uiso 0.6513 1 calc R . P B 1
H4AB H 0.3785 0.8479 0.4512 0.025 Uiso 0.6513 1 calc R . P B 1
H4BC H 0.3982 0.8370 0.4594 0.025 Uiso 0.3487 1 calc R . P C 2
H4BD H 0.3510 0.8488 0.3724 0.025 Uiso 0.3487 1 calc R . P C 2
C1 C 0.50168(8) 1.01615(16) 0.37707(9) 0.0206(3) Uani 1 1 d . . . . .
H1AA H 0.5435 1.0535 0.4178 0.025 Uiso 0.6513 1 calc R . P D 1
H1AB H 0.4974 1.0772 0.3310 0.025 Uiso 0.6513 1 calc R . P D 1
H1BC H 0.5371 1.0891 0.4055 0.025 Uiso 0.3487 1 calc R . P E 2
H1BD H 0.4933 1.0358 0.3218 0.025 Uiso 0.3487 1 calc R . P E 2
C8 C 0.4704(3) 0.6166(4) 0.3950(2) 0.0195(7) Uani 0.6513 1 d D U P A 1
H8A H 0.4438 0.6032 0.3411 0.023 Uiso 0.6513 1 calc R . P A 1
H8B H 0.4423 0.5636 0.4277 0.023 Uiso 0.6513 1 calc R . P A 1
C5 C 0.5963(3) 0.8060(5) 0.3706(4) 0.0218(7) Uani 0.6513 1 d D U P A 1
H5A H 0.6247 0.8270 0.4232 0.026 Uiso 0.6513 1 calc R . P A 1
H5B H 0.6216 0.8568 0.3347 0.026 Uiso 0.6513 1 calc R . P A 1
C2 C 0.51443(13) 0.8582(2) 0.35969(15) 0.0146(4) Uani 0.6513 1 d D U P A 1
H2 H 0.4867 0.8363 0.3063 0.018 Uiso 0.6513 1 calc R . P A 1
C6 C 0.59517(15) 0.6402(3) 0.35566(16) 0.0202(5) Uani 0.6513 1 d D U P A 1
H6A H 0.5704 0.6209 0.3018 0.024 Uiso 0.6513 1 calc R . P A 1
H6B H 0.6478 0.6035 0.3647 0.024 Uiso 0.6513 1 calc R . P A 1
C7 C 0.55236(15) 0.5598(3) 0.40793(17) 0.0214(5) Uani 0.6513 1 d D U P A 1
H7 H 0.5780 0.5845 0.4616 0.026 Uiso 0.6513 1 calc R . P A 1
C3 C 0.47556(14) 0.7779(2) 0.41548(15) 0.0142(4) Uani 0.6513 1 d D U P A 1
H3A H 0.5064 0.7901 0.4686 0.017 Uiso 0.6513 1 calc R . P A 1
C2A C 0.5300(3) 0.8625(5) 0.3964(4) 0.0231(8) Uani 0.3487 1 d D U P A 2
H2A H 0.5500 0.8611 0.4528 0.028 Uiso 0.3487 1 calc R . P A 2
C3A C 0.4591(3) 0.7723(5) 0.3819(3) 0.0225(8) Uani 0.3487 1 d D U P A 2
H3AA H 0.4421 0.7645 0.3252 0.027 Uiso 0.3487 1 calc R . P A 2
C6A C 0.6074(3) 0.6412(6) 0.3899(4) 0.0274(9) Uani 0.3487 1 d D U P A 2
H6AA H 0.6428 0.5954 0.3623 0.033 Uiso 0.3487 1 calc R . P A 2
H6AB H 0.6321 0.6421 0.4448 0.033 Uiso 0.3487 1 calc R . P A 2
C7A C 0.5361(3) 0.5507(6) 0.3782(4) 0.0272(9) Uani 0.3487 1 d D U P A 2
H7A H 0.5152 0.5683 0.3227 0.033 Uiso 0.3487 1 calc R . P A 2
O3A O 0.5479(8) 0.4110(15) 0.3770(5) 0.0324(16) Uani 0.3487 1 d . U P A 2
H3AB H 0.5071 0.3667 0.3753 0.049 Uiso 0.3487 1 calc GR . P A 2
C8A C 0.4732(5) 0.6176(8) 0.4108(5) 0.0206(10) Uani 0.3487 1 d D U P A 2
H8AA H 0.4262 0.5597 0.3950 0.025 Uiso 0.3487 1 calc R . P A 2
H8AB H 0.4880 0.6175 0.4672 0.025 Uiso 0.3487 1 calc R . P A 2
C5A C 0.5925(6) 0.7982(9) 0.3621(7) 0.0220(10) Uani 0.3487 1 d D U P A 2
H5AA H 0.6393 0.8563 0.3779 0.026 Uiso 0.3487 1 calc R . P A 2
H5AB H 0.5770 0.8001 0.3058 0.026 Uiso 0.3487 1 calc R . P A 2

loop_
_atom_site_aniso_label
_atom_site_aniso_U_11
_atom_site_aniso_U_22
_atom_site_aniso_U_33
_atom_site_aniso_U_23
_atom_site_aniso_U_13
_atom_site_aniso_U_12
S1 0.01636(18) 0.01194(18) 0.02070(19) -0.00064(12) 0.00269(13) 0.00105(12)
O1 0.0219(5) 0.0228(5) 0.0243(6) -0.0001(4) 0.0082(4) 0.0041(4)
O2 0.0222(5) 0.0125(5) 0.0290(6) -0.0022(4) -0.0004(4) -0.0010(4)
N1 0.0151(6) 0.0119(5) 0.0262(6) 0.0026(5) 0.0043(5) 0.0004(4)
C0AA 0.0162(7) 0.0146(6) 0.0264(8) 0.0008(5) 0.0070(6) -0.0016(5)
C9 0.0138(6) 0.0135(6) 0.0201(7) -0.0008(5) 0.0031(5) 0.0016(5)
O3 0.0235(17) 0.0202(12) 0.066(3) 0.000(2) 0.008(2) 0.0034(11)
C11 0.0147(6) 0.0154(6) 0.0293(8) -0.0036(6) 0.0032(6) -0.0019(5)
C14 0.0138(6) 0.0140(6) 0.0266(8) 0.0003(5) 0.0048(6) -0.0012(5)
C12 0.0159(7) 0.0183(7) 0.0236(7) -0.0022(5) 0.0036(6) 0.0048(5)
C15 0.0265(8) 0.0321(9) 0.0236(8) -0.0047(6) 0.0027(6) 0.0033(7)
C13 0.0182(7) 0.0186(7) 0.0242(7) 0.0030(6) 0.0082(6) 0.0020(5)
C4 0.0181(7) 0.0123(6) 0.0335(8) 0.0040(5) 0.0086(6) -0.0002(5)
C1 0.0146(7) 0.0160(7) 0.0318(8) 0.0035(6) 0.0061(6) -0.0005(5)
C8 0.0180(11) 0.0133(10) 0.0282(16) 0.0017(10) 0.0075(11) 0.0006(9)
C5 0.0176(12) 0.0200(11) 0.0293(15) 0.0005(10) 0.0084(11) -0.0009(10)
C2 0.0132(9) 0.0146(9) 0.0156(10) -0.0001(8) 0.0024(8) -0.0014(7)
C6 0.0173(10) 0.0193(10) 0.0255(12) -0.0023(10) 0.0079(10) 0.0025(8)
C7 0.0170(11) 0.0151(9) 0.0316(13) -0.0011(10) 0.0046(10) 0.0027(8)
C3 0.0121(9) 0.0135(9) 0.0164(10) 0.0008(8) 0.0023(8) 0.0002(7)
C2A 0.0194(15) 0.0188(14) 0.0301(17) 0.0013(15) 0.0032(15) 0.0004(13)
C3A 0.0186(15) 0.0178(14) 0.0298(18) 0.0005(15) 0.0028(15) -0.0002(13)
C6A 0.0216(15) 0.0227(15) 0.0377(19) -0.0006(16) 0.0059(16) 0.0029(13)
C7A 0.0236(16) 0.0179(14) 0.0394(19) -0.0010(16) 0.0054(15) 0.0027(13)
O3A 0.027(3) 0.018(2) 0.054(4) -0.004(3) 0.013(3) 0.006(2)
C8A 0.0175(15) 0.0154(15) 0.029(2) 0.0007(15) 0.0058(16) 0.0007(14)
C5A 0.0173(16) 0.0216(16) 0.0286(18) 0.0006(15) 0.0082(16) -0.0005(15)

loop_
_atom_type_symbol
_atom_type_description
_atom_type_scat_dispersion_real
_atom_type_scat_dispersion_imag
_atom_type_scat_source
C C 0.0033 0.0016 'International Tables Vol C Tables 4.2.6.8 and 6.1.1.4'
H H 0.0000 0.0000 'International Tables Vol C Tables 4.2.6.8 and 6.1.1.4'
N N 0.0061 0.0033 'International Tables Vol C Tables 4.2.6.8 and 6.1.1.4'
O O 0.0106 0.0060 'International Tables Vol C Tables 4.2.6.8 and 6.1.1.4'
S S 0.1246 0.1234 'International Tables Vol C Tables 4.2.6.8 and 6.1.1.4'

loop_
_geom_angle_atom_site_label_1
_geom_angle_atom_site_label_2
_geom_angle_atom_site_label_3
_geom_angle
O1 S1 O2 119.61(7)
O1 S1 N1 107.15(6)
O1 S1 C9 107.98(7)
O2 S1 N1 106.20(6)
O2 S1 C9 107.46(7)
N1 S1 C9 107.97(6)
C4 N1 S1 119.65(10)
C4 N1 C1 111.13(11)
C1 N1 S1 120.28(9)
C9 C0AA H0AA 120.4
C11 C0AA H0AA 120.4
C11 C0AA C9 119.21(13)
C0AA C9 S1 118.76(11)
C14 C9 S1 120.70(11)
C14 C9 C0AA 120.50(13)
C7 O3 H3 109.5
C0AA C11 H11 119.3
C0AA C11 C12 121.32(13)
C12 C11 H11 119.3
C9 C14 H14 120.3
C13 C14 C9 119.42(13)
C13 C14 H14 120.3
C11 C12 C15 120.07(14)
C11 C12 C13 118.44(14)
C13 C12 C15 121.48(14)
C12 C15 H15A 109.5
C12 C15 H15B 109.5
C12 C15 H15C 109.5
H15A C15 H15B 109.5
H15A C15 H15C 109.5
H15B C15 H15C 109.5
C14 C13 C12 121.09(13)
C14 C13 H13 119.5
C12 C13 H13 119.5
N1 C4 H4AA 111.6
N1 C4 H4AB 111.6
N1 C4 H4BC 110.9
N1 C4 H4BD 110.9
N1 C4 C3 100.65(13)
H4AA C4 H4AB 109.4
H4BC C4 H4BD 109.0
C3 C4 H4AA 111.6
C3 C4 H4AB 111.6
C3A C4 N1 104.1(2)
C3A C4 H4BC 110.9
C3A C4 H4BD 110.9
N1 C1 H1AA 111.1
N1 C1 H1AB 111.1
N1 C1 H1BC 111.6
N1 C1 H1BD 111.6
N1 C1 C2 103.43(13)
N1 C1 C2A 100.9(2)
H1AA C1 H1AB 109.0
H1BC C1 H1BD 109.4
C2 C1 H1AA 111.1
C2 C1 H1AB 111.1
C2A C1 H1BC 111.6
C2A C1 H1BD 111.6
H8A C8 H8B 108.6
C7 C8 H8A 110.4
C7 C8 H8B 110.4
C3 C8 H8A 110.4
C3 C8 H8B 110.4
C3 C8 C7 106.8(3)
H5A C5 H5B 108.4
C2 C5 H5A 110.1
C2 C5 H5B 110.1
C2 C5 C6 108.2(4)
C6 C5 H5A 110.1
C6 C5 H5B 110.1
C1 C2 C5 117.6(2)
C1 C2 H2 109.0
C1 C2 C3 102.36(17)
C5 C2 H2 109.0
C5 C2 C3 109.7(3)
C3 C2 H2 109.0
C5 C6 H6A 109.4
C5 C6 H6B 109.4
H6A C6 H6B 108.0
C7 C6 C5 111.0(3)
C7 C6 H6A 109.4
C7 C6 H6B 109.4
O3 C7 C8 113.3(4)
O3 C7 C6 111.9(4)
O3 C7 H7 107.0
C8 C7 H7 107.0
C6 C7 C8 110.1(3)
C6 C7 H7 107.0
C4 C3 C8 117.6(2)
C4 C3 C2 102.02(17)
C4 C3 H3A 109.3
C8 C3 C2 108.8(2)
C8 C3 H3A 109.3
C2 C3 H3A 109.3
C1 C2A H2A 105.8
C1 C2A C5A 120.9(5)
C3A C2A C1 104.1(4)
C3A C2A H2A 105.8
C3A C2A C5A 113.5(6)
C5A C2A H2A 105.8
C4 C3A C2A 105.8(4)
C4 C3A H3AA 105.8
C4 C3A C8A 119.8(5)
C2A C3A H3AA 105.8
C2A C3A C8A 112.8(5)
C8A C3A H3AA 105.8
H6AA C6A H6AB 107.8
C7A C6A H6AA 109.0
C7A C6A H6AB 109.0
C7A C6A C5A 113.1(6)
C5A C6A H6AA 109.0
C5A C6A H6AB 109.0
C6A C7A H7A 99.8
C6A C7A C8A 114.3(6)
O3A C7A C6A 114.1(7)
O3A C7A H7A 99.8
O3A C7A C8A 123.0(8)
C8A C7A H7A 99.8
C7A O3A H3AB 109.5
C3A C8A C7A 109.3(6)
C3A C8A H8AA 109.8
C3A C8A H8AB 109.8
C7A C8A H8AA 109.8
C7A C8A H8AB 109.8
H8AA C8A H8AB 108.3
C2A C5A C6A 109.1(6)
C2A C5A H5AA 109.9
C2A C5A H5AB 109.9
C6A C5A H5AA 109.9
C6A C5A H5AB 109.9
H5AA C5A H5AB 108.3

loop_
_geom_bond_atom_site_label_1
_geom_bond_atom_site_label_2
_geom_bond_distance
S1 O1 1.4332(11)
S1 O2 1.4419(11)
S1 N1 1.6176(12)
S1 C9 1.7597(15)
N1 C4 1.4871(17)
N1 C1 1.4907(18)
C0AA H0AA 0.9500
C0AA C9 1.3968(19)
C0AA C11 1.387(2)
C9 C14 1.393(2)
O3 H3 0.8400
O3 C7 1.408(8)
C11 H11 0.9500
C11 C12 1.397(2)
C14 H14 0.9500
C14 C13 1.389(2)
C12 C15 1.504(2)
C12 C13 1.398(2)
C15 H15A 0.9800
C15 H15B 0.9800
C15 H15C 0.9800
C13 H13 0.9500
C4 H4AA 0.9900
C4 H4AB 0.9900
C4 H4BC 0.9900
C4 H4BD 0.9900
C4 C3 1.527(3)
C4 C3A 1.477(5)
C1 H1AA 0.9900
C1 H1AB 0.9900
C1 H1BC 0.9900
C1 H1BD 0.9900
C1 C2 1.517(3)
C1 C2A 1.520(5)
C8 H8A 0.9900
C8 H8B 0.9900
C8 C7 1.541(4)
C8 C3 1.530(4)
C5 H5A 0.9900
C5 H5B 0.9900
C5 C2 1.530(5)
C5 C6 1.551(4)
C2 H2 1.0000
C2 C3 1.539(3)
C6 H6A 0.9900
C6 H6B 0.9900
C6 C7 1.537(3)
C7 H7 1.0000
C3 H3A 1.0000
C2A H2A 1.0000
C2A C3A 1.503(5)
C2A C5A 1.525(7)
C3A H3AA 1.0000
C3A C8A 1.520(6)
C6A H6AA 0.9900
C6A H6AB 0.9900
C6A C7A 1.512(6)
C6A C5A 1.535(7)
C7A H7A 1.0000
C7A O3A 1.306(15)
C7A C8A 1.525(6)
O3A H3AB 0.8400
C8A H8AA 0.9900
C8A H8AB 0.9900
C5A H5AA 0.9900
C5A H5AB 0.9900

loop_
_geom_torsion_atom_site_label_1
_geom_torsion_atom_site_label_2
_geom_torsion_atom_site_label_3
_geom_torsion_atom_site_label_4
_geom_torsion
S1 N1 C4 C3 170.52(13)
S1 N1 C4 C3A 146.7(3)
S1 N1 C1 C2 -142.98(13)
S1 N1 C1 C2A -168.5(2)
S1 C9 C14 C13 177.06(11)
O1 S1 N1 C4 43.76(13)
O1 S1 N1 C1 -171.86(11)
O1 S1 C9 C0AA -31.17(13)
O1 S1 C9 C14 151.04(11)
O2 S1 N1 C4 172.68(11)
O2 S1 N1 C1 -42.95(13)
O2 S1 C9 C0AA -161.45(11)
O2 S1 C9 C14 20.75(13)
N1 S1 C9 C0AA 84.37(12)
N1 S1 C9 C14 -93.42(12)
N1 C4 C3 C8 -159.7(2)
N1 C4 C3 C2 -40.77(19)
N1 C4 C3A C2A 23.1(4)
N1 C4 C3A C8A 151.9(5)
N1 C1 C2 C5 -149.9(3)
N1 C1 C2 C3 -29.7(2)
N1 C1 C2A C3A 34.7(4)
N1 C1 C2A C5A 163.7(7)
C0AA C9 C14 C13 -0.7(2)
C0AA C11 C12 C15 177.59(13)
C0AA C11 C12 C13 -1.4(2)
C9 S1 N1 C4 -72.32(12)
C9 S1 N1 C1 72.05(12)
C9 C0AA C11 C12 -0.2(2)
C9 C14 C13 C12 -0.9(2)
C11 C0AA C9 S1 -176.59(11)
C11 C0AA C9 C14 1.2(2)
C11 C12 C13 C14 1.9(2)
C15 C12 C13 C14 -177.06(13)
C4 N1 C1 C2 4.15(18)
C4 N1 C1 C2A -21.3(3)
C4 C3A C8A C7A -178.7(5)
C1 N1 C4 C3 23.15(17)
C1 N1 C4 C3A -0.7(3)
C1 C2 C3 C4 44.5(2)
C1 C2 C3 C8 169.5(2)
C1 C2A C3A C4 -37.1(5)
C1 C2A C3A C8A -169.9(5)
C1 C2A C5A C6A -178.3(6)
C5 C2 C3 C4 170.1(3)
C5 C2 C3 C8 -64.9(4)
C5 C6 C7 O3 -174.3(4)
C5 C6 C7 C8 58.7(4)
C2 C1 C2A C3A -63.8(5)
C2 C1 C2A C5A 65.2(8)
C2 C5 C6 C7 -56.6(5)
C6 C5 C2 C1 175.7(3)
C6 C5 C2 C3 59.3(4)
C7 C8 C3 C4 179.3(2)
C7 C8 C3 C2 64.1(3)
C3 C4 C3A C2A -61.2(5)
C3 C4 C3A C8A 67.6(7)
C3 C8 C7 O3 172.5(3)
C3 C8 C7 C6 -61.3(3)
C2A C1 C2 C5 -62.9(6)
C2A C1 C2 C3 57.3(5)
C2A C3A C8A C7A -53.2(8)
C3A C4 C3 C8 -58.8(6)
C3A C4 C3 C2 60.1(5)
C3A C2A C5A C6A -53.6(10)
C6A C7A C8A C3A 51.7(9)
C7A C6A C5A C2A 51.1(10)
O3A C7A C8A C3A -162.4(7)
C5A C2A C3A C4 -170.4(6)
C5A C2A C3A C8A 56.7(8)
C5A C6A C7A O3A 158.4(8)
C5A C6A C7A C8A -52.5(9)
